data_1008324
loop_
_publ_author_name
'Miraglia, S'
'Hodeau, J L'
'de Bergevin, F'
'Marezio, M'

_publ_section_title
;
Structural studies by electron and X-ray diffraction of the disordered
phases II: (Sn~1-x~Tb~x~)Tb~4~Rh~6~Sn~18~ and (Sn~1-
x~Dy~X~)Dy~4~Os~6~Sn~18~
;
_journal_coden_ASTM ASBSDK
_journal_name_full 'Acta Crystallographica B (39,1983-)'
_journal_page_first 76
_journal_page_last 83
_journal_volume 43
_journal_year 1987
_chemical_formula_analytical 'Tb5 Rh6 Sn18'
_chemical_formula_structural 'Tb5 Rh6 Sn17.6'
_chemical_formula_sum 'Rh6 Sn17.6 Tb5'
_chemical_name_systematic 'Terbium rhodium tin (5/6/17.6)'
_space_group_IT_number 142
_symmetry_cell_setting tetragonal
_symmetry_space_group_name_Hall 'I 4bw 2aw -1bw'
_symmetry_space_group_name_H-M 'I 41/a c d :1'
_cell_angle_alpha 90
_cell_angle_beta 90
_cell_angle_gamma 90
_cell_formula_units_Z 8
_cell_length_a 13.772(2)
_cell_length_b 13.772(2)
_cell_length_c 27.544(4)
_cell_volume 5224.2
_cod_original_sg_symbol_H-M 'I 41/a c d S'
_cod_database_code 1008324

loop_
_symmetry_equiv_pos_as_xyz
x,y,z
x,-y,1/2+z
x,1/2+y,1/4-z
x,1/2-y,3/4-z
-x,-y,z
-x,y,1/2+z
-x,1/2-y,1/4-z
-x,1/2+y,3/4-z
-y,x,-z
y,x,1/2-z
1/2-y,x,3/4+z
1/2+y,x,1/4+z
y,-x,-z
-y,-x,1/2-z
1/2+y,-x,3/4+z
1/2-y,-x,1/4+z
1/2+x,1/2+y,1/2+z
1/2+x,1/2-y,z
1/2+x,y,3/4-z
1/2+x,-y,1/4-z
1/2-x,1/2-y,1/2+z
1/2-x,1/2+y,z
1/2-x,-y,3/4-z
1/2-x,y,1/4-z
1/2-y,1/2+x,1/2-z
1/2+y,1/2+x,-z
-y,1/2+x,1/4+z
y,1/2+x,3/4+z
1/2+y,1/2-x,1/2-z
1/2-y,1/2-x,-z
y,1/2-x,1/4+z
-y,1/2-x,3/4+z

loop_
_atom_site_label
_atom_site_type_symbol
_atom_site_symmetry_multiplicity
_atom_site_Wyckoff_symbol
_atom_site_fract_x
_atom_site_fract_y
_atom_site_fract_z
_atom_site_occupancy
_atom_site_attached_hydrogens
_atom_site_calc_flag
Tb1 Tb0 8 b 0. 0. 0.25 1.0(1) 0 d
Tb2 Tb0 32 g 0.1380(4) 0.1364(4) -0.0685(1) 1. 0 d
Sn1 Sn0 32 g 0.0850(7) 0.0898(4) 0.0438(1) 1. 0 d
Sn2 Sn0 16 f 0.179(2) 0.179(2) 0.25 1. 0 d
Sn3 Sn0 16 f 0.331(2) 0.331(2) 0.25 1. 0 d
Sn4 Sn0 32 g 0.3231(5) 0.0115(8) 0.0870(1) 1. 0 d
Sn5 Sn0 32 g -0.005(2) 0.3271(5) 0.0875(1) 1. 0 d
Sn6 Sn0 16 e 0.25 0.205 0.125 0.80(6) 0 d
Rh1 Rh0 16 d 0. 0. 0.1225(1) 1. 0 d
Rh2 Rh0 32 g 0.245 0.002 0. 1. 0 d

loop_
_atom_type_symbol
_atom_type_oxidation_number
Tb0 0.000
Sn0 0.000
Rh0 0.000
